data_7153937
loop_
_publ_author_name
'Wei, Enxiang'
'Liu, Bing'
'Lin, Shaoxia'
'Liang, Fushun'

_publ_section_title
;
 Multicomponent reaction of chalcones, malononitrile and DMF leading to
 \g-ketoamides.
;
_journal_issue 33
_journal_name_full 'Organic &amp; biomolecular chemistry'
_journal_page_first 6389
_journal_page_last 6392
_journal_paper_doi 10.1039/c4ob00971a
_journal_volume 12
_journal_year 2014
_chemical_formula_moiety 'C18 H18 Br N O2'
_chemical_formula_sum 'C18 H18 Br N O2'
_chemical_formula_weight 360.23
_chemical_name_systematic
; 
 ? 
;
_space_group_IT_number 14
_symmetry_cell_setting monoclinic
_symmetry_space_group_name_Hall '-P 2ybc'
_symmetry_space_group_name_H-M 'P 1 21/c 1'
_atom_sites_solution_hydrogens geom
_atom_sites_solution_primary direct
_atom_sites_solution_secondary difmap
_audit_creation_method SHELXL-97
_cell_angle_alpha 90.00
_cell_angle_beta 109.2240(10)
_cell_angle_gamma 90.00
_cell_formula_units_Z 8
_cell_length_a 17.4725(10)
_cell_length_b 8.0638(4)
_cell_length_c 24.9462(14)
_cell_measurement_reflns_used 4217
_cell_measurement_temperature 273(2)
_cell_measurement_theta_max 22.17
_cell_measurement_theta_min 2.43
_cell_volume 3318.8(3)
_computing_cell_refinement 'Bruker SMART'
_computing_data_collection 'Bruker SMART'
_computing_data_reduction 'Bruker SAINT'
_computing_molecular_graphics 'Bruker SHELXTL'
_computing_publication_material 'Bruker SHELXTL'
_computing_structure_refinement 'SHELXL-97 (Sheldrick, 1997)'
_computing_structure_solution 'SHELXS-97 (Sheldrick, 1990)'
_diffrn_ambient_temperature 273(2)
_diffrn_measured_fraction_theta_full 0.996
_diffrn_measured_fraction_theta_max 0.996
_diffrn_measurement_device_type 'CCD area detector'
_diffrn_measurement_method 'phi and omega scans'
_diffrn_radiation_monochromator graphite
_diffrn_radiation_source 'fine-focus sealed tube'
_diffrn_radiation_type MoK\a
_diffrn_radiation_wavelength 0.71073
_diffrn_reflns_av_R_equivalents 0.0380
_diffrn_reflns_av_sigmaI/netI 0.0450
_diffrn_reflns_limit_h_max 21
_diffrn_reflns_limit_h_min -21
_diffrn_reflns_limit_k_max 9
_diffrn_reflns_limit_k_min -9
_diffrn_reflns_limit_l_max 30
_diffrn_reflns_limit_l_min -29
_diffrn_reflns_number 20430
_diffrn_reflns_theta_full 26.03
_diffrn_reflns_theta_max 26.03
_diffrn_reflns_theta_min 1.73
_exptl_absorpt_coefficient_mu 2.484
_exptl_absorpt_correction_type none
_exptl_crystal_density_diffrn 1.442
_exptl_crystal_density_meas 1.442
_exptl_crystal_density_method 'not measured'
_exptl_crystal_F_000 1472
_exptl_crystal_size_max 0.22
_exptl_crystal_size_mid 0.17
_exptl_crystal_size_min 0.16
_refine_diff_density_max 0.606
_refine_diff_density_min -0.259
_refine_diff_density_rms 0.073
_refine_ls_extinction_method none
_refine_ls_goodness_of_fit_ref 0.989
_refine_ls_hydrogen_treatment mixed
_refine_ls_matrix_type full
_refine_ls_number_parameters 401
_refine_ls_number_reflns 6519
_refine_ls_number_restraints 0
_refine_ls_restrained_S_all 0.989
_refine_ls_R_factor_all 0.0642
_refine_ls_R_factor_gt 0.0409
_refine_ls_shift/su_max 0.003
_refine_ls_shift/su_mean 0.000
_refine_ls_structure_factor_coef Fsqd
_refine_ls_weighting_details 'calc w=1/[\s^2^(Fo^2^)+(0.0551P)^2^+0.0000P] where P=(Fo^2^+2Fc^2^)/3'
_refine_ls_weighting_scheme calc
_refine_ls_wR_factor_gt 0.0903
_refine_ls_wR_factor_ref 0.0994
_reflns_number_gt 4809
_reflns_number_total 6538
_reflns_threshold_expression >2sigma(I)
_cod_data_source_file c4ob00971a2.cif
_cod_data_source_block y
_cod_depositor_comments
;
The following automatic conversions were performed:

'_symmetry_cell_setting' value 'Monoclinic' changed to 'monoclinic'
according to
/usr/data/users/saulius/crontab/automatic-downloads/rss-feeds/RSC/lib/dictionaries/cif_core.dic
dictionary named 'cif_core.dic' version 2.4.2 from 2011-04-26.

Automatic conversion script
Id: cif_fix_values 2281 2013-09-26 08:29:07Z andrius 

 Adding full bibliography for 7153937.cif.
;
_cod_original_sg_symbol_H-M P2(1)/c
_cod_database_code 7153937

loop_
_symmetry_equiv_pos_as_xyz
'x, y, z'
'-x, y+1/2, -z+1/2'
'-x, -y, -z'
'x, -y-1/2, z-1/2'

loop_
_atom_site_label
_atom_site_type_symbol
_atom_site_fract_x
_atom_site_fract_y
_atom_site_fract_z
_atom_site_U_iso_or_equiv
_atom_site_adp_type
_atom_site_occupancy
_atom_site_symmetry_multiplicity
_atom_site_calc_flag
_atom_site_refinement_flags
C1 C 0.34075(18) 0.5971(4) 0.09682(13) 0.0349(7) Uani 1 1 d .
C2 C 0.27390(19) 0.5313(4) 0.05669(13) 0.0415(8) Uani 1 1 d .
H2 H 0.2782 0.4833 0.0239 0.050 Uiso 1 1 calc R
C3 C 0.19947(19) 0.5373(4) 0.06564(14) 0.0444(8) Uani 1 1 d .
H3 H 0.1538 0.4940 0.0383 0.053 Uiso 1 1 calc R
C4 C 0.19221(18) 0.6066(4) 0.11455(13) 0.0387(8) Uani 1 1 d .
C5 C 0.2608(2) 0.6729(5) 0.15379(14) 0.0489(9) Uani 1 1 d .
H5 H 0.2568 0.7226 0.1864 0.059 Uiso 1 1 calc R
C6 C 0.3356(2) 0.6670(5) 0.14559(14) 0.0463(8) Uani 1 1 d .
H6 H 0.3815 0.7099 0.1728 0.056 Uiso 1 1 calc R
C7 C 0.1540(3) 0.3945(6) 0.21926(19) 0.0872(15) Uani 1 1 d .
H7A H 0.1646 0.5112 0.2190 0.131 Uiso 1 1 calc R
H7B H 0.2040 0.3344 0.2276 0.131 Uiso 1 1 calc R
H7C H 0.1296 0.3707 0.2477 0.131 Uiso 1 1 calc R
C8 C 0.0708(3) 0.1746(5) 0.1588(2) 0.0933(16) Uani 1 1 d .
H8A H 0.0434 0.1541 0.1858 0.140 Uiso 1 1 calc R
H8B H 0.1158 0.1001 0.1658 0.140 Uiso 1 1 calc R
H8C H 0.0338 0.1574 0.1211 0.140 Uiso 1 1 calc R
C9 C 0.0708(2) 0.4490(4) 0.11991(15) 0.0472(9) Uani 1 1 d .
C10 C 0.11003(19) 0.6200(4) 0.12339(14) 0.0439(8) Uani 1 1 d .
H10 H 0.1183 0.6662 0.1612 0.053 Uiso 1 1 calc R
C11 C 0.0527(2) 0.7330(4) 0.07953(16) 0.0490(9) Uani 1 1 d .
H11A H 0.0823 0.8301 0.0744 0.059 Uiso 1 1 calc R
H11B H 0.0332 0.6751 0.0435 0.059 Uiso 1 1 calc R
C12 C -0.0191(2) 0.7881(4) 0.09605(17) 0.0499(9) Uani 1 1 d .
C13 C -0.08690(19) 0.8713(4) 0.05305(16) 0.0456(9) Uani 1 1 d .
C14 C -0.1040(2) 0.8480(5) -0.00424(17) 0.0563(10) Uani 1 1 d .
H14 H -0.0703 0.7814 -0.0172 0.068 Uiso 1 1 calc R
C15 C -0.1718(2) 0.9237(5) -0.04330(19) 0.0681(11) Uani 1 1 d .
H15 H -0.1840 0.9044 -0.0820 0.082 Uiso 1 1 calc R
C16 C -0.2199(2) 1.0261(5) -0.0245(2) 0.0711(12) Uani 1 1 d .
H16 H -0.2653 1.0751 -0.0503 0.085 Uiso 1 1 calc R
C17 C -0.2017(2) 1.0563(5) 0.0318(2) 0.0731(13) Uani 1 1 d .
H17 H -0.2330 1.1312 0.0439 0.088 Uiso 1 1 calc R
C18 C -0.1372(2) 0.9775(5) 0.07138(18) 0.0629(11) Uani 1 1 d .
H18 H -0.1272 0.9947 0.1100 0.075 Uiso 1 1 calc R
C19 C 0.37169(18) 1.0687(4) 0.93863(12) 0.0326(7) Uani 1 1 d .
C20 C 0.3263(2) 1.0752(4) 0.88207(13) 0.0403(8) Uani 1 1 d .
H20 H 0.3093 1.1762 0.8641 0.048 Uiso 1 1 calc R
C21 C 0.3064(2) 0.9268(4) 0.85237(13) 0.0416(8) Uani 1 1 d .
H21 H 0.2747 0.9291 0.8142 0.050 Uiso 1 1 calc R
C22 C 0.33276(18) 0.7747(4) 0.87830(12) 0.0316(7) Uani 1 1 d .
C23 C 0.37921(18) 0.7731(4) 0.93495(12) 0.0342(7) Uani 1 1 d .
H23 H 0.3979 0.6726 0.9527 0.041 Uiso 1 1 calc R
C24 C 0.39851(17) 0.9199(4) 0.96595(13) 0.0350(7) Uani 1 1 d .
H24 H 0.4289 0.9179 1.0043 0.042 Uiso 1 1 calc R
C25 C 0.0831(2) 0.5718(5) 0.79368(17) 0.0702(12) Uani 1 1 d .
H25A H 0.0778 0.6248 0.7582 0.105 Uiso 1 1 calc R
H25B H 0.0530 0.6329 0.8131 0.105 Uiso 1 1 calc R
H25C H 0.0625 0.4607 0.7868 0.105 Uiso 1 1 calc R
C26 C 0.1861(2) 0.5096(5) 0.88704(14) 0.0590(10) Uani 1 1 d .
H26A H 0.1866 0.3905 0.8877 0.088 Uiso 1 1 calc R
H26B H 0.1447 0.5494 0.9014 0.088 Uiso 1 1 calc R
H26C H 0.2379 0.5507 0.9104 0.088 Uiso 1 1 calc R
C27 C 0.22565(19) 0.6120(4) 0.80559(13) 0.0369(7) Uani 1 1 d .
C28 C 0.31417(18) 0.6144(4) 0.84358(12) 0.0334(7) Uani 1 1 d .
H28 H 0.3246 0.5193 0.8694 0.040 Uiso 1 1 calc R
C29 C 0.36969(17) 0.6043(4) 0.80736(12) 0.0319(7) Uani 1 1 d .
H29A H 0.3583 0.6978 0.7815 0.038 Uiso 1 1 calc R
H29B H 0.4255 0.6140 0.8321 0.038 Uiso 1 1 calc R
C30 C 0.36087(17) 0.4473(4) 0.77348(12) 0.0330(7) Uani 1 1 d .
C31 C 0.40320(17) 0.4398(4) 0.73030(12) 0.0313(7) Uani 1 1 d .
C32 C 0.47449(18) 0.5262(4) 0.73690(13) 0.0370(7) Uani 1 1 d .
H32 H 0.4979 0.5893 0.7694 0.044 Uiso 1 1 calc R
C33 C 0.51084(19) 0.5191(4) 0.69532(14) 0.0434(8) Uani 1 1 d .
H33 H 0.5593 0.5751 0.7005 0.052 Uiso 1 1 calc R
C34 C 0.4759(2) 0.4301(4) 0.64667(14) 0.0449(8) Uani 1 1 d .
H34 H 0.5000 0.4275 0.6185 0.054 Uiso 1 1 calc R
C35 C 0.4048(2) 0.3439(4) 0.63955(13) 0.0442(8) Uani 1 1 d .
H35 H 0.3809 0.2841 0.6064 0.053 Uiso 1 1 calc R
C36 C 0.36921(19) 0.3461(4) 0.68120(13) 0.0393(8) Uani 1 1 d .
H36 H 0.3223 0.2850 0.6766 0.047 Uiso 1 1 calc R
N1 N 0.10000(19) 0.3452(4) 0.16459(15) 0.0617(9) Uani 1 1 d .
N2 N 0.16926(16) 0.5673(4) 0.82900(11) 0.0450(7) Uani 1 1 d .
O1 O 0.01775(17) 0.4058(3) 0.07620(11) 0.0698(8) Uani 1 1 d .
O2 O -0.01967(15) 0.7702(3) 0.14457(12) 0.0671(8) Uani 1 1 d .
O3 O 0.32031(14) 0.3318(3) 0.78024(9) 0.0463(6) Uani 1 1 d .
O4 O 0.20744(13) 0.6567(3) 0.75584(9) 0.0503(6) Uani 1 1 d .
Br1 Br 0.442910(19) 0.59829(4) 0.084816(14) 0.04186(11) Uani 1 1 d .
Br2 Br 0.39635(2) 1.26897(4) 0.981277(14) 0.04170(11) Uani 1 1 d .

loop_
_atom_site_aniso_label
_atom_site_aniso_U_11
_atom_site_aniso_U_22
_atom_site_aniso_U_33
_atom_site_aniso_U_23
_atom_site_aniso_U_13
_atom_site_aniso_U_12
C1 0.0353(17) 0.0315(17) 0.0411(17) 0.0037(14) 0.0172(14) 0.0041(13)
C2 0.0390(18) 0.049(2) 0.0372(17) -0.0124(15) 0.0139(15) -0.0003(16)
C3 0.0357(18) 0.046(2) 0.049(2) -0.0108(16) 0.0107(15) -0.0027(15)
C4 0.0336(17) 0.0382(19) 0.0465(19) -0.0008(15) 0.0164(15) 0.0009(14)
C5 0.044(2) 0.065(2) 0.0420(19) -0.0183(18) 0.0193(16) -0.0014(18)
C6 0.0378(18) 0.062(2) 0.0409(19) -0.0136(17) 0.0148(15) -0.0061(17)
C7 0.071(3) 0.096(4) 0.082(3) 0.037(3) 0.009(3) 0.009(3)
C8 0.109(4) 0.052(3) 0.146(5) 0.015(3) 0.079(4) 0.000(3)
C9 0.0368(19) 0.052(2) 0.057(2) -0.0057(19) 0.0209(17) 0.0013(17)
C10 0.0380(18) 0.048(2) 0.048(2) -0.0080(16) 0.0173(16) -0.0034(16)
C11 0.0410(19) 0.048(2) 0.067(2) 0.0053(18) 0.0294(18) 0.0074(16)
C12 0.047(2) 0.045(2) 0.066(2) -0.0065(18) 0.0307(19) -0.0081(17)
C13 0.0348(18) 0.038(2) 0.068(2) -0.0019(17) 0.0235(18) -0.0042(15)
C14 0.047(2) 0.041(2) 0.083(3) -0.007(2) 0.024(2) 0.0013(17)
C15 0.058(3) 0.062(3) 0.081(3) 0.003(2) 0.019(2) 0.001(2)
C16 0.042(2) 0.055(3) 0.115(4) 0.011(3) 0.024(2) 0.005(2)
C17 0.044(2) 0.057(3) 0.125(4) -0.005(3) 0.037(3) 0.008(2)
C18 0.049(2) 0.059(3) 0.089(3) -0.006(2) 0.033(2) 0.003(2)
C19 0.0366(16) 0.0313(17) 0.0344(16) -0.0034(13) 0.0180(14) 0.0014(13)
C20 0.053(2) 0.0312(18) 0.0412(19) 0.0047(14) 0.0223(16) 0.0056(15)
C21 0.052(2) 0.045(2) 0.0288(16) 0.0011(15) 0.0145(15) 0.0051(16)
C22 0.0339(16) 0.0324(17) 0.0328(16) 0.0027(13) 0.0169(14) 0.0002(13)
C23 0.0345(16) 0.0315(17) 0.0390(17) 0.0027(14) 0.0153(14) 0.0019(13)
C24 0.0339(16) 0.0370(19) 0.0351(16) -0.0007(14) 0.0126(14) -0.0012(14)
C25 0.039(2) 0.103(4) 0.076(3) -0.002(2) 0.027(2) -0.001(2)
C26 0.060(2) 0.079(3) 0.049(2) -0.001(2) 0.0319(19) -0.011(2)
C27 0.0407(18) 0.0387(19) 0.0351(18) -0.0026(14) 0.0177(15) 0.0012(14)
C28 0.0397(17) 0.0313(17) 0.0318(16) -0.0008(13) 0.0153(14) -0.0012(13)
C29 0.0293(15) 0.0350(17) 0.0323(16) -0.0027(13) 0.0113(13) -0.0001(13)
C30 0.0317(16) 0.0328(17) 0.0333(16) 0.0006(13) 0.0089(13) 0.0004(13)
C31 0.0343(16) 0.0277(16) 0.0347(16) -0.0002(13) 0.0152(13) 0.0034(13)
C32 0.0380(18) 0.0368(18) 0.0384(17) -0.0047(14) 0.0156(14) 0.0008(14)
C33 0.0399(18) 0.041(2) 0.056(2) 0.0009(17) 0.0254(17) -0.0003(15)
C34 0.061(2) 0.041(2) 0.0419(19) 0.0085(16) 0.0292(17) 0.0149(17)
C35 0.057(2) 0.0413(19) 0.0346(18) -0.0085(15) 0.0161(16) 0.0041(17)
C36 0.0401(18) 0.0368(18) 0.0422(18) -0.0042(15) 0.0151(15) -0.0024(15)
N1 0.054(2) 0.056(2) 0.080(2) 0.0120(18) 0.0276(18) 0.0029(16)
N2 0.0382(15) 0.0593(19) 0.0431(16) -0.0025(14) 0.0210(13) -0.0086(13)
O1 0.0672(18) 0.075(2) 0.0637(17) -0.0173(14) 0.0175(15) -0.0239(15)
O2 0.0541(16) 0.083(2) 0.0734(19) -0.0003(16) 0.0332(15) 0.0061(14)
O3 0.0571(15) 0.0410(13) 0.0478(14) -0.0046(11) 0.0268(12) -0.0134(12)
O4 0.0394(13) 0.0754(17) 0.0358(13) 0.0094(12) 0.0118(10) -0.0027(12)
Br1 0.03677(18) 0.0459(2) 0.0472(2) 0.00153(15) 0.01963(15) 0.00286(15)
Br2 0.0489(2) 0.03270(19) 0.0469(2) -0.00656(14) 0.02048(16) 0.00086(14)

loop_
_atom_type_symbol
_atom_type_description
_atom_type_scat_dispersion_real
_atom_type_scat_dispersion_imag
_atom_type_scat_source
C C 0.0033 0.0016 'International Tables Vol C Tables 4.2.6.8 and 6.1.1.4'
H H 0.0000 0.0000 'International Tables Vol C Tables 4.2.6.8 and 6.1.1.4'
N N 0.0061 0.0033 'International Tables Vol C Tables 4.2.6.8 and 6.1.1.4'
O O 0.0106 0.0060 'International Tables Vol C Tables 4.2.6.8 and 6.1.1.4'
Br Br -0.2901 2.4595 'International Tables Vol C Tables 4.2.6.8 and 6.1.1.4'

loop_
_geom_angle_atom_site_label_1
_geom_angle_atom_site_label_2
_geom_angle_atom_site_label_3
_geom_angle
C2 C1 C6 121.2(3)
C2 C1 Br1 120.3(2)
C6 C1 Br1 118.5(2)
C1 C2 C3 119.1(3)
C4 C3 C2 121.1(3)
C5 C4 C3 118.1(3)
C5 C4 C10 120.5(3)
C3 C4 C10 121.3(3)
C4 C5 C6 121.4(3)
C1 C6 C5 119.0(3)
O1 C9 N1 121.8(3)
O1 C9 C10 120.0(3)
N1 C9 C10 118.1(3)
C11 C10 C4 111.5(3)
C11 C10 C9 108.8(3)
C4 C10 C9 110.7(3)
C12 C11 C10 112.9(3)
O2 C12 C13 120.6(3)
O2 C12 C11 120.9(3)
C13 C12 C11 118.4(3)
C14 C13 C18 118.5(3)
C14 C13 C12 122.9(3)
C18 C13 C12 118.6(3)
C13 C14 C15 120.5(4)
C16 C15 C14 119.9(4)
C17 C16 C15 120.2(4)
C16 C17 C18 121.0(4)
C17 C18 C13 119.7(4)
C20 C19 C24 121.8(3)
C20 C19 Br2 119.4(2)
C24 C19 Br2 118.9(2)
C19 C20 C21 118.3(3)
C20 C21 C22 121.6(3)
C23 C22 C21 118.6(3)
C23 C22 C28 121.0(3)
C21 C22 C28 120.3(3)
C22 C23 C24 120.9(3)
C19 C24 C23 118.9(3)
O4 C27 N2 122.1(3)
O4 C27 C28 119.7(3)
N2 C27 C28 118.0(3)
C27 C28 C22 110.2(2)
C27 C28 C29 110.0(2)
C22 C28 C29 108.8(2)
C30 C29 C28 114.2(2)
O3 C30 C31 121.2(3)
O3 C30 C29 121.6(3)
C31 C30 C29 117.2(3)
C32 C31 C36 118.8(3)
C32 C31 C30 122.1(3)
C36 C31 C30 119.1(3)
C33 C32 C31 120.3(3)
C34 C33 C32 120.4(3)
C33 C34 C35 119.8(3)
C36 C35 C34 120.5(3)
C35 C36 C31 120.2(3)
C9 N1 C7 124.3(3)
C9 N1 C8 118.6(4)
C7 N1 C8 117.0(4)
C27 N2 C26 125.4(3)
C27 N2 C25 118.8(3)
C26 N2 C25 115.8(3)

loop_
_geom_bond_atom_site_label_1
_geom_bond_atom_site_label_2
_geom_bond_distance
C1 C2 1.370(4)
C1 C6 1.371(4)
C1 Br1 1.905(3)
C2 C3 1.391(4)
C3 C4 1.385(4)
C4 C5 1.381(4)
C4 C10 1.527(4)
C5 C6 1.388(4)
C7 N1 1.436(5)
C8 N1 1.458(5)
C9 O1 1.226(4)
C9 N1 1.352(4)
C9 C10 1.530(5)
C10 C11 1.520(4)
C11 C12 1.511(5)
C12 O2 1.222(4)
C12 C13 1.472(5)
C13 C14 1.373(5)
C13 C18 1.407(5)
C14 C15 1.402(5)
C15 C16 1.368(6)
C16 C17 1.354(6)
C17 C18 1.385(5)
C19 C20 1.373(4)
C19 C24 1.383(4)
C19 Br2 1.903(3)
C20 C21 1.390(4)
C21 C22 1.392(4)
C22 C23 1.379(4)
C22 C28 1.530(4)
C23 C24 1.394(4)
C25 N2 1.472(4)
C26 N2 1.456(4)
C27 O4 1.229(3)
C27 N2 1.349(4)
C27 C28 1.525(4)
C28 C29 1.530(4)
C29 C30 1.501(4)
C30 O3 1.216(3)
C30 C31 1.495(4)
C31 C32 1.389(4)
C31 C36 1.394(4)
C32 C33 1.384(4)
C33 C34 1.369(4)
C34 C35 1.383(5)
C35 C36 1.375(4)
